data_4329960
loop_
_publ_author_name
'Zohreh Hassanzadeh Fard'
'Mercouri G. Kanatzidis'

_publ_contact_author
;
Kanatzidis, Mercouri G.
Department of Chemistry, Northwestern University
2145 Sheridan Road
Evanston, IL 60208, USA
;
_publ_contact_author_email m-kanatzidis@northwestern.edu
_publ_contact_author_fax 847-491-5937
_publ_contact_author_phone 847-467-1541
_publ_section_title
;
 Phase-Change Materials Exhibiting Tristability: Interconverting Forms of
 Crystalline \a-, \b-, and Glassy K2ZnSn3S8
;
_journal_name_full 'Inorganic Chemistry'
_journal_page_first 7963
_journal_page_last 7965
_journal_paper_doi 10.1021/ic301276y
_journal_volume 51
_journal_year 2012
_chemical_formula_sum 'K0.5 S2 Sn0.75 Zn0.25'
_chemical_formula_weight 189.03
_chemical_name_systematic
; 
 ? 
;
_space_group_IT_number 205
_symmetry_cell_setting cubic
_symmetry_space_group_name_Hall '-P 2ac 2ab 3'
_symmetry_space_group_name_H-M 'P a -3'
_atom_sites_solution_primary direct
_atom_sites_solution_secondary difmap
_audit_creation_method SHELXL-97
_cell_angle_alpha 90.00
_cell_angle_beta 90.00
_cell_angle_gamma 90.00
_cell_formula_units_Z 24
_cell_length_a 13.126(2)
_cell_length_b 13.126(2)
_cell_length_c 13.126(2)
_cell_measurement_temperature 100(2)
_cell_volume 2261.5(6)
_computing_cell_refinement 'XAREA 1.55 (Stoe 2009)'
_computing_data_collection 'XAREA 1.55 (Stoe 2009)'
_computing_data_reduction 'XAREA 1.55 (Stoe 2009)'
_computing_structure_refinement 'SHELXL-97 (Sheldrick, 2008)'
_computing_structure_solution 'SHELXS-97 (Sheldrick, 2008)'
_diffrn_ambient_temperature 100(2)
_diffrn_measured_fraction_theta_full 1.000
_diffrn_measured_fraction_theta_max 1.000
_diffrn_measurement_device_type IPDS2
_diffrn_measurement_method \w
_diffrn_radiation_monochromator graphite
_diffrn_radiation_source 'fine-focus sealed tube'
_diffrn_radiation_type MoK\a
_diffrn_radiation_wavelength 0.71073
_diffrn_reflns_av_R_equivalents 0.0617
_diffrn_reflns_av_sigmaI/netI 0.0188
_diffrn_reflns_limit_h_max 15
_diffrn_reflns_limit_h_min -15
_diffrn_reflns_limit_k_max 15
_diffrn_reflns_limit_k_min -15
_diffrn_reflns_limit_l_max 15
_diffrn_reflns_limit_l_min -15
_diffrn_reflns_number 13597
_diffrn_reflns_theta_full 24.96
_diffrn_reflns_theta_max 24.96
_diffrn_reflns_theta_min 2.69
_exptl_absorpt_coefficient_mu 8.104
_exptl_absorpt_correction_T_max 0.1782
_exptl_absorpt_correction_T_min 0.1267
_exptl_absorpt_correction_type multi-scan
_exptl_crystal_colour orange
_exptl_crystal_density_diffrn 3.331
_exptl_crystal_description block
_exptl_crystal_F_000 2076
_exptl_crystal_size_max 0.19
_exptl_crystal_size_mid 0.19
_exptl_crystal_size_min 0.18
_refine_diff_density_max 0.682
_refine_diff_density_min -2.256
_refine_diff_density_rms 0.180
_refine_ls_extinction_method none
_refine_ls_goodness_of_fit_ref 1.115
_refine_ls_matrix_type full
_refine_ls_number_parameters 35
_refine_ls_number_reflns 667
_refine_ls_number_restraints 0
_refine_ls_restrained_S_all 1.115
_refine_ls_R_factor_all 0.0552
_refine_ls_R_factor_gt 0.0481
_refine_ls_shift/su_max 0.000
_refine_ls_shift/su_mean 0.000
_refine_ls_structure_factor_coef Fsqd
_refine_ls_weighting_details 'calc w=1/[\s^2^(Fo^2^)+(0.1000P)^2^+0.0000P] where P=(Fo^2^+2Fc^2^)/3'
_refine_ls_weighting_scheme calc
_refine_ls_wR_factor_gt 0.1347
_refine_ls_wR_factor_ref 0.1390
_reflns_number_gt 614
_reflns_number_total 667
_reflns_threshold_expression >2sigma(I)
_cod_data_source_file ic301276y_si_002_2.cif
_cod_data_source_block compound2
_cod_original_sg_symbol_Hall '-P 2ac 2ab'
_cod_original_formula_sum 'K0.50 S2 Sn0.75 Zn0.25'
_cod_database_code 4329960

loop_
_symmetry_equiv_pos_as_xyz
'x, y, z'
'-x+1/2, -y, z+1/2'
'-x, y+1/2, -z+1/2'
'x+1/2, -y+1/2, -z'
'z, x, y'
'z+1/2, -x+1/2, -y'
'-z+1/2, -x, y+1/2'
'-z, x+1/2, -y+1/2'
'y, z, x'
'-y, z+1/2, -x+1/2'
'y+1/2, -z+1/2, -x'
'-y+1/2, -z, x+1/2'
'-x, -y, -z'
'x-1/2, y, -z-1/2'
'x, -y-1/2, z-1/2'
'-x-1/2, y-1/2, z'
'-z, -x, -y'
'-z-1/2, x-1/2, y'
'z-1/2, x, -y-1/2'
'z, -x-1/2, y-1/2'
'-y, -z, -x'
'y, -z-1/2, x-1/2'
'-y-1/2, z-1/2, x'
'y-1/2, z, -x-1/2'

loop_
_atom_site_label
_atom_site_type_symbol
_atom_site_fract_x
_atom_site_fract_y
_atom_site_fract_z
_atom_site_U_iso_or_equiv
_atom_site_adp_type
_atom_site_occupancy
_atom_site_symmetry_multiplicity
_atom_site_calc_flag
_atom_site_refinement_flags
Sn1 Sn 0.63945(5) 0.37058(5) 0.19912(6) 0.0128(4) Uani 0.75 1 d P
Zn1 Zn 0.63945(5) 0.37058(5) 0.19912(6) 0.0128(4) Uani 0.25 1 d P
S1 S 0.46844(18) 0.42322(19) 0.22908(19) 0.0164(6) Uani 1 1 d .
S2 S 0.70265(18) 0.36904(19) 0.36823(18) 0.0147(6) Uani 1 1 d .
K1 K 0.62451(18) 0.12451(18) 0.37549(18) 0.0265(10) Uani 1 3 d S
K2 K 0.5000 0.5000 0.5000 0.036(15) Uani 0.62(11) 6 d SP
K22 K 0.524(2) 0.524(2) 0.524(2) 0.036(15) Uani 0.19(6) 3 d SP

loop_
_atom_site_aniso_label
_atom_site_aniso_U_11
_atom_site_aniso_U_22
_atom_site_aniso_U_33
_atom_site_aniso_U_23
_atom_site_aniso_U_13
_atom_site_aniso_U_12
Sn1 0.0140(5) 0.0113(5) 0.0132(5) 0.0026(3) -0.0027(3) 0.0007(3)
Zn1 0.0140(5) 0.0113(5) 0.0132(5) 0.0026(3) -0.0027(3) 0.0007(3)
S1 0.0125(11) 0.0134(12) 0.0232(13) -0.0068(10) -0.0039(10) 0.0029(10)
S2 0.0138(12) 0.0186(13) 0.0118(12) -0.0023(9) -0.0035(9) 0.0059(9)
K1 0.0265(10) 0.0265(10) 0.0265(10) 0.0060(10) 0.0060(10) -0.0060(10)
K2 0.036(15) 0.036(15) 0.036(15) -0.002(16) -0.002(16) -0.002(16)
K22 0.036(15) 0.036(15) 0.036(15) -0.002(16) -0.002(16) -0.002(16)

loop_
_atom_type_symbol
_atom_type_description
_atom_type_scat_dispersion_real
_atom_type_scat_dispersion_imag
_atom_type_scat_source
S S 0.1246 0.1234 'International Tables Vol C Tables 4.2.6.8 and 6.1.1.4'
K K 0.2009 0.2494 'International Tables Vol C Tables 4.2.6.8 and 6.1.1.4'
Zn Zn 0.2839 1.4301 'International Tables Vol C Tables 4.2.6.8 and 6.1.1.4'
Sn Sn -0.6537 1.4246 'International Tables Vol C Tables 4.2.6.8 and 6.1.1.4'

loop_
_geom_angle_atom_site_label_1
_geom_angle_atom_site_label_2
_geom_angle_atom_site_label_3
_geom_angle
_geom_angle_site_symmetry_1
_geom_angle_site_symmetry_3
S1 Sn1 S2 117.75(9) 19_656 .
S1 Sn1 S2 105.57(9) 19_656 8_645
S2 Sn1 S2 111.03(12) . 8_645
S1 Sn1 S1 115.01(12) 19_656 .
S2 Sn1 S1 100.24(9) . .
S2 Sn1 S1 106.91(9) 8_645 .
S1 Sn1 K1 149.21(7) 19_656 .
S2 Sn1 K1 57.68(6) . .
S2 Sn1 K1 57.66(6) 8_645 .
S1 Sn1 K1 95.34(8) . .
Zn1 S1 Sn1 0.00(4) 22_565 22_565
Zn1 S1 Sn1 103.44(9) 22_565 .
Sn1 S1 Sn1 103.44(9) 22_565 .
Zn1 S1 K1 98.00(8) 22_565 3_655
Sn1 S1 K1 98.00(8) 22_565 3_655
Sn1 S1 K1 121.68(11) . 3_655
Zn1 S1 K22 130.2(6) 22_565 13_666
Sn1 S1 K22 130.2(6) 22_565 13_666
Sn1 S1 K22 101.1(3) . 13_666
K1 S1 K22 104.84(17) 3_655 13_666
Zn1 S1 K2 135.96(10) 22_565 .
Sn1 S1 K2 135.96(10) 22_565 .
Sn1 S1 K2 97.56(7) . .
K1 S1 K2 103.15(8) 3_655 .
K22 S1 K2 5.9(6) 13_666 .
Sn1 S2 Zn1 106.72(10) . 11_556
Sn1 S2 Sn1 106.72(10) . 11_556
Zn1 S2 Sn1 0.00(5) 11_556 11_556
Sn1 S2 K1 85.87(8) . .
Zn1 S2 K1 85.71(8) 11_556 .
Sn1 S2 K1 85.71(8) 11_556 .
Sn1 S2 K22 94.5(6) . 13_666
Zn1 S2 K22 158.8(6) 11_556 13_666
Sn1 S2 K22 158.8(6) 11_556 13_666
K1 S2 K22 96.4(5) . 13_666
Sn1 S2 K2 100.77(7) . .
Zn1 S2 K2 151.84(9) 11_556 .
Sn1 S2 K2 151.84(9) 11_556 .
K1 S2 K2 102.46(8) . .
K22 S2 K2 8.5(7) 13_666 .
Sn1 S2 K22 106.7(5) . .
Zn1 S2 K22 144.5(6) 11_556 .
Sn1 S2 K22 144.5(6) 11_556 .
K1 S2 K22 108.2(5) . .
K22 S2 K22 16.8(14) 13_666 .
K2 S2 K22 8.2(7) . .
S1 K1 S1 101.58(10) 3_645 6_556
S1 K1 S1 101.58(10) 3_645 9
S1 K1 S1 101.58(10) 6_556 9
S1 K1 S2 104.74(7) 3_645 11_556
S1 K1 S2 81.63(6) 6_556 11_556
S1 K1 S2 152.27(10) 9 11_556
S1 K1 S2 81.63(6) 3_645 8_645
S1 K1 S2 152.27(10) 6_556 8_645
S1 K1 S2 104.74(7) 9 8_645
S2 K1 S2 71.02(10) 11_556 8_645
S1 K1 S2 152.27(10) 3_645 .
S1 K1 S2 104.74(7) 6_556 .
S1 K1 S2 81.63(6) 9 .
S2 K1 S2 71.02(10) 11_556 .
S2 K1 S2 71.02(10) 8_645 .
S1 K1 Sn1 139.87(9) 3_645 11_556
S1 K1 Sn1 85.11(6) 6_556 11_556
S1 K1 Sn1 115.92(6) 9 11_556
S2 K1 Sn1 36.45(5) 11_556 11_556
S2 K1 Sn1 75.71(9) 8_645 11_556
S2 K1 Sn1 36.64(5) . 11_556
S1 K1 Zn1 139.87(9) 3_645 11_556
S1 K1 Zn1 85.11(6) 6_556 11_556
S1 K1 Zn1 115.92(6) 9 11_556
S2 K1 Zn1 36.45(5) 11_556 11_556
S2 K1 Zn1 75.71(9) 8_645 11_556
S2 K1 Zn1 36.64(5) . 11_556
Sn1 K1 Zn1 0.00(3) 11_556 11_556
S1 K1 Sn1 85.11(6) 3_645 8_645
S1 K1 Sn1 115.92(6) 6_556 8_645
S1 K1 Sn1 139.87(9) 9 8_645
S2 K1 Sn1 36.64(5) 11_556 8_645
S2 K1 Sn1 36.45(5) 8_645 8_645
S2 K1 Sn1 75.71(9) . 8_645
Sn1 K1 Sn1 57.25(6) 11_556 8_645
Zn1 K1 Sn1 57.25(6) 11_556 8_645
S1 K1 Zn1 85.11(6) 3_645 8_645
S1 K1 Zn1 115.92(6) 6_556 8_645
S1 K1 Zn1 139.87(9) 9 8_645
S2 K1 Zn1 36.64(5) 11_556 8_645
S2 K1 Zn1 36.45(5) 8_645 8_645
S2 K1 Zn1 75.71(9) . 8_645
Sn1 K1 Zn1 57.25(6) 11_556 8_645
Zn1 K1 Zn1 57.25(6) 11_556 8_645
Sn1 K1 Zn1 0.00(2) 8_645 8_645
S1 K1 Sn1 115.92(6) 3_645 .
S1 K1 Sn1 139.87(9) 6_556 .
S1 K1 Sn1 85.11(6) 9 .
S2 K1 Sn1 75.71(9) 11_556 .
S2 K1 Sn1 36.64(5) 8_645 .
S2 K1 Sn1 36.45(5) . .
Sn1 K1 Sn1 57.25(6) 11_556 .
Zn1 K1 Sn1 57.25(6) 11_556 .
Sn1 K1 Sn1 57.25(6) 8_645 .
Zn1 K1 Sn1 57.25(6) 8_645 .
K22 K2 K22 180(9) . 13_666
K22 K2 S2 97.25(5) . .
K22 K2 S2 82.75(4) 13_666 .
K22 K2 S2 82.75(4) . 17_666
K22 K2 S2 97.25(4) 13_666 17_666
S2 K2 S2 61.568(17) . 17_666
K22 K2 S2 97.25(4) . 5
K22 K2 S2 82.75(4) 13_666 5
S2 K2 S2 118.432(17) . 5
S2 K2 S2 180.00(7) 17_666 5
K22 K2 S2 82.75(4) . 21_666
K22 K2 S2 97.25(4) 13_666 21_666
S2 K2 S2 61.567(17) . 21_666
S2 K2 S2 118.432(17) 17_666 21_666
S2 K2 S2 61.568(17) 5 21_666
K22 K2 S2 97.25(4) . 9
K22 K2 S2 82.75(4) 13_666 9
S2 K2 S2 118.433(17) . 9
S2 K2 S2 61.568(17) 17_666 9
S2 K2 S2 118.432(17) 5 9
S2 K2 S2 180.0 21_666 9
K22 K2 S2 82.75(4) . 13_666
K22 K2 S2 97.25(4) 13_666 13_666
S2 K2 S2 180.0 . 13_666
S2 K2 S2 118.432(17) 17_666 13_666
S2 K2 S2 61.568(17) 5 13_666
S2 K2 S2 118.432(17) 21_666 13_666
S2 K2 S2 61.568(17) 9 13_666
K22 K2 S1 140.60(4) . .
K22 K2 S1 39.40(4) 13_666 .
S2 K2 S1 59.65(5) . .
S2 K2 S1 108.01(5) 17_666 .
S2 K2 S1 71.99(5) 5 .
S2 K2 S1 58.54(6) 21_666 .
S2 K2 S1 121.46(6) 9 .
S2 K2 S1 120.35(5) 13_666 .
K22 K2 S1 39.40(4) . 21_666
K22 K2 S1 140.60(4) 13_666 21_666
S2 K2 S1 108.00(5) . 21_666
S2 K2 S1 121.46(6) 17_666 21_666
S2 K2 S1 58.54(6) 5 21_666
S2 K2 S1 59.65(5) 21_666 21_666
S2 K2 S1 120.35(5) 9 21_666
S2 K2 S1 71.99(5) 13_666 21_666
S1 K2 S1 113.31(7) . 21_666
K22 K2 S1 140.60(4) . 5
K22 K2 S1 39.40(4) 13_666 5
S2 K2 S1 121.46(6) . 5
S2 K2 S1 120.35(5) 17_666 5
S2 K2 S1 59.65(5) 5 5
S2 K2 S1 108.01(5) 21_666 5
S2 K2 S1 71.99(5) 9 5
S2 K2 S1 58.54(6) 13_666 5
S1 K2 S1 66.69(7) . 5
S1 K2 S1 113.31(7) 21_666 5
K22 K2 S1 39.40(4) . 13_666
K22 K2 S1 140.60(4) 13_666 13_666
S2 K2 S1 120.35(5) . 13_666
S2 K2 S1 71.99(5) 17_666 13_666
S2 K2 S1 108.01(5) 5 13_666
S2 K2 S1 121.46(6) 21_666 13_666
S2 K2 S1 58.54(6) 9 13_666
S2 K2 S1 59.65(5) 13_666 13_666
S1 K2 S1 180.00(2) . 13_666
S1 K2 S1 66.69(7) 21_666 13_666
S1 K2 S1 113.31(7) 5 13_666
K2 K22 K22 0(5) . 13_666
K2 K22 S1 134.7(6) . 21_666
K22 K22 S1 134.7(6) 13_666 21_666
K2 K22 S1 134.7(6) . 13_666
K22 K22 S1 134.7(6) 13_666 13_666
S1 K22 S1 75.9(9) 21_666 13_666
K2 K22 S1 134.7(6) . 17_666
K22 K22 S1 134.7(6) 13_666 17_666
S1 K22 S1 75.9(9) 21_666 17_666
S1 K22 S1 75.9(9) 13_666 17_666
K2 K22 S2 88.7(7) . 21_666
K22 K22 S2 88.7(7) 13_666 21_666
S1 K22 S2 63.6(3) 21_666 21_666
S1 K22 S2 135.6(13) 13_666 21_666
S1 K22 S2 77.1(4) 17_666 21_666
K2 K22 S2 88.7(7) . 13_666
K22 K22 S2 88.7(7) 13_666 13_666
S1 K22 S2 77.1(4) 21_666 13_666
S1 K22 S2 63.6(3) 13_666 13_666
S1 K22 S2 135.6(13) 17_666 13_666
S2 K22 S2 119.95(6) 21_666 13_666
K2 K22 S2 88.7(7) . 17_666
K22 K22 S2 88.7(7) 13_666 17_666
S1 K22 S2 135.6(13) 21_666 17_666
S1 K22 S2 77.1(4) 13_666 17_666
S1 K22 S2 63.6(3) 17_666 17_666
S2 K22 S2 119.95(6) 21_666 17_666
S2 K22 S2 119.95(6) 13_666 17_666
K2 K22 S2 74.5(7) . .
K22 K22 S2 74.5(7) 13_666 .
S1 K22 S2 114.7(5) 21_666 .
S1 K22 S2 129.1(7) 13_666 .
S1 K22 S2 60.94(14) 17_666 .
S2 K22 S2 60.81(13) 21_666 .
S2 K22 S2 163.2(14) 13_666 .
S2 K22 S2 60.81(13) 17_666 .
K2 K22 S2 74.5(7) . 5
K22 K22 S2 74.5(7) 13_666 5
S1 K22 S2 60.94(14) 21_666 5
S1 K22 S2 114.7(5) 13_666 5
S1 K22 S2 129.1(7) 17_666 5
S2 K22 S2 60.81(13) 21_666 5
S2 K22 S2 60.81(13) 13_666 5
S2 K22 S2 163.2(14) 17_666 5
S2 K22 S2 113.2(6) . 5
K2 K22 S2 74.5(7) . 9
K22 K22 S2 74.5(7) 13_666 9
S1 K22 S2 129.1(7) 21_666 9
S1 K22 S2 60.94(14) 13_666 9
S1 K22 S2 114.7(5) 17_666 9
S2 K22 S2 163.2(14) 21_666 9
S2 K22 S2 60.81(13) 13_666 9
S2 K22 S2 60.81(13) 17_666 9
S2 K22 S2 113.2(6) . 9
S2 K22 S2 113.2(6) 5 9

loop_
_geom_bond_atom_site_label_1
_geom_bond_atom_site_label_2
_geom_bond_distance
_geom_bond_site_symmetry_2
Sn1 S1 2.369(3) 19_656
Sn1 S2 2.370(2) .
Sn1 S2 2.381(2) 8_645
Sn1 S1 2.381(3) .
Sn1 K1 3.979(4) .
S1 Zn1 2.369(3) 22_565
S1 Sn1 2.369(3) 22_565
S1 K1 3.218(3) 3_655
S1 K22 3.32(3) 13_666
S1 K2 3.719(2) .
S2 Zn1 2.381(2) 11_556
S2 Sn1 2.381(2) 11_556
S2 K1 3.371(4) .
S2 K22 3.581(3) 13_666
S2 K2 3.609(2) .
S2 K22 3.715(12) .
K1 S1 3.218(3) 3_645
K1 S1 3.218(3) 6_556
K1 S1 3.218(3) 9
K1 S2 3.371(4) 11_556
K1 S2 3.371(4) 8_645
K1 Sn1 3.979(4) 11_556
K1 Zn1 3.979(4) 11_556
K1 Sn1 3.979(4) 8_645
K1 Zn1 3.979(4) 8_645
K2 K22 0.54(5) .
K2 K22 0.54(5) 13_666
K2 S2 3.609(2) 17_666
K2 S2 3.609(2) 5
K2 S2 3.609(2) 21_666
K2 S2 3.609(2) 9
K2 S2 3.609(2) 13_666
K2 S1 3.719(2) 21_666
K2 S1 3.719(2) 5
K2 S1 3.719(2) 13_666
K22 K22 1.07(9) 13_666
K22 S1 3.32(3) 21_666
K22 S1 3.32(3) 13_666
K22 S1 3.32(3) 17_666
K22 S2 3.581(3) 21_666
K22 S2 3.581(3) 13_666
K22 S2 3.581(3) 17_666
K22 S2 3.715(12) 5
K22 S2 3.715(12) 9
